data_4317786
loop_
_publ_author_name
'Federico Roncaroli'
'Luis M. Baraldo'
'Leonardo D. Slep'
'Jos\'e A. Olabe'

_publ_section_title
;
 Metallonitrosyl Fragment as Electron Acceptor: Intramolecular Charge
 Transfer, Long Range Electronic Coupling, and Electrophilic Reactivity in
 the trans-[NCRu(py)4(CN)Ru(py)4NO]3+ Ion
;
_journal_name_full 'Inorganic Chemistry'
_journal_page_first 1930
_journal_page_last 1939
_journal_paper_doi 10.1021/ic0109896
_journal_volume 41
_journal_year 2002
_chemical_formula_sum 'C36 H40 Cl4 Mo2 N4 O8'
_chemical_formula_weight 990.40
_chemical_name_common compound3
_chemical_name_systematic
;
  ?
;
_space_group_IT_number 4
_symmetry_cell_setting monoclinic
_symmetry_space_group_name_Hall 'P 2yb'
_symmetry_space_group_name_H-M 'P 1 21 1'
_atom_sites_solution_hydrogens geom
_atom_sites_solution_primary direct
_atom_sites_solution_secondary difmap
_audit_creation_method SHELXL
_cell_angle_alpha 90.00
_cell_angle_beta 105.383(2)
_cell_angle_gamma 90.00
_cell_formula_units_Z 2
_cell_length_a 12.910(2)
_cell_length_b 8.5064(15)
_cell_length_c 19.699(4)
_cell_measurement_temperature 298(2)
_cell_volume 2085.8(6)
_computing_cell_refinement 'Bruker SMART'
_computing_data_collection 'Bruker SMART'
_computing_data_reduction 'Bruker SHELXTL'
_computing_molecular_graphics 'Bruker SHELXTL'
_computing_publication_material 'Bruker SHELXTL'
_computing_structure_refinement 'SHELXL-93 (Sheldrick, 1993)'
_computing_structure_solution 'SHELXS-86 (Sheldrick, 1990)'
_diffrn_ambient_temperature 298(2)
_diffrn_measurement_method 'phi and omega scans'
_diffrn_radiation_monochromator graphite
_diffrn_radiation_source 'fine-focus sealed tube'
_diffrn_radiation_type MoK\a
_diffrn_radiation_wavelength 0.71073
_diffrn_reflns_av_R_equivalents 0.0296
_diffrn_reflns_av_sigmaI/netI 0.0331
_diffrn_reflns_limit_h_max 15
_diffrn_reflns_limit_h_min -15
_diffrn_reflns_limit_k_max 4
_diffrn_reflns_limit_k_min -10
_diffrn_reflns_limit_l_max 23
_diffrn_reflns_limit_l_min -13
_diffrn_reflns_number 6477
_diffrn_reflns_theta_max 24.96
_diffrn_reflns_theta_min 2.14
_exptl_absorpt_coefficient_mu 0.910
_exptl_absorpt_correction_T_max 0.9065
_exptl_absorpt_correction_T_min 0.6628
_exptl_absorpt_correction_type empirical
_exptl_crystal_colour Yellow
_exptl_crystal_density_diffrn 1.577
_exptl_crystal_description IRREGUKAR
_exptl_crystal_F_000 1000
_exptl_crystal_size_max 0.5
_exptl_crystal_size_mid 0.4
_exptl_crystal_size_min 0.35
_refine_diff_density_max 1.052
_refine_diff_density_min -0.931
_refine_diff_density_rms 0.098
_refine_ls_abs_structure_details 'Flack H D (1983), Acta Cryst. A39, 876-881'
_refine_ls_abs_structure_Flack 0.00
_refine_ls_extinction_method none
_refine_ls_goodness_of_fit_all 1.065
_refine_ls_goodness_of_fit_obs 1.049
_refine_ls_matrix_type full
_refine_ls_number_parameters 464
_refine_ls_number_reflns 4604
_refine_ls_number_restraints 1
_refine_ls_restrained_S_all 1.065
_refine_ls_restrained_S_obs 1.049
_refine_ls_R_factor_all 0.0515
_refine_ls_R_factor_obs 0.0489
_refine_ls_shift/esd_max -0.001
_refine_ls_shift/esd_mean 0.000
_refine_ls_structure_factor_coef Fsqd
_refine_ls_weighting_details 'w=1/[\s^2^(Fo^2^)+(0.0588P)^2^+6.6239P] where P=(Fo^2^+2Fc^2^)/3'
_refine_ls_weighting_scheme calc
_refine_ls_wR_factor_all 0.1265
_refine_ls_wR_factor_obs 0.1225
_reflns_number_observed 4461
_reflns_number_total 4604
_reflns_observed_criterion >2sigma(I)
_cod_data_source_file ic0109896t_3.cif
_cod_data_source_block 3
_cod_depositor_comments
;
The following automatic conversions were performed:

'_symmetry_cell_setting' value 'Monoclinic' changed to 'monoclinic'
according to the built-in table from CIF Core dictionary named
'cif_core.dic' version 2.4.1 from 2010-06-29.

Automatic conversion script
Id: cif_fix_values 1646 2011-03-28 12:23:43Z adriana 

The following automatic conversions were performed:

'_refine_ls_weighting_scheme' value 'calc
w=1/[\s^2^(Fo^2^)+(0.0588P)^2^+6.6239P] where P=(Fo^2^+2Fc^2^)/3' was
changed to 'calc'. New tag '_refine_ls_weighting_details' was
created. The value of the new tag was set to
'w=1/[\s^2^(Fo^2^)+(0.0588P)^2^+6.6239P] where P=(Fo^2^+2Fc^2^)/3'.

Automatic conversion script
Id: cif_fix_values 3143 2015-03-26 13:38:13Z robertas 
;
_cod_database_code 4317786

loop_
_symmetry_equiv_pos_as_xyz
'x, y, z'
'-x, y+1/2, -z'

loop_
_atom_site_aniso_label
_atom_site_aniso_U_11
_atom_site_aniso_U_22
_atom_site_aniso_U_33
_atom_site_aniso_U_23
_atom_site_aniso_U_13
_atom_site_aniso_U_12
Mo1 0.0357(4) 0.0312(4) 0.0381(4) -0.0020(3) 0.0078(3) 0.0012(3)
Mo2 0.0348(3) 0.0298(4) 0.0371(3) -0.0010(3) 0.0087(3) 0.0021(3)
O1 0.039(4) 0.088(7) 0.059(4) -0.013(4) 0.012(3) -0.009(4)
O2 0.083(5) 0.037(4) 0.118(6) -0.012(4) 0.062(5) -0.002(4)
O3 0.076(5) 0.036(5) 0.147(8) 0.001(5) 0.055(6) 0.008(4)
O4 0.040(4) 0.094(7) 0.064(4) -0.030(5) 0.014(3) -0.014(4)
O5 0.045(4) 0.041(4) 0.052(4) -0.002(3) 0.012(3) 0.004(3)
O6 0.054(4) 0.026(3) 0.047(3) 0.003(3) 0.013(3) -0.003(3)
O7 0.042(3) 0.038(4) 0.051(3) 0.003(3) 0.012(3) -0.002(3)
O8 0.040(3) 0.032(4) 0.048(3) -0.002(3) 0.008(3) 0.005(3)
N1 0.032(4) 0.031(5) 0.046(4) -0.002(4) 0.013(3) 0.001(3)
N2 0.032(4) 0.031(4) 0.036(3) 0.004(3) 0.008(3) 0.004(3)
N3 0.049(4) 0.036(5) 0.043(4) -0.005(4) 0.011(3) 0.002(4)
N4 0.041(4) 0.030(4) 0.036(4) -0.004(3) 0.003(3) -0.002(4)
C1 0.049(5) 0.031(5) 0.036(4) -0.002(4) 0.008(4) 0.004(5)
C2 0.041(5) 0.039(6) 0.035(4) -0.002(4) 0.007(4) 0.001(4)
C3 0.071(7) 0.032(6) 0.045(5) 0.002(4) 0.015(5) 0.012(5)
C4 0.075(7) 0.029(6) 0.107(9) 0.020(6) 0.022(6) 0.015(6)
C5 0.051(6) 0.041(6) 0.040(5) -0.003(4) 0.001(4) 0.001(5)
C6 0.080(8) 0.046(8) 0.081(7) 0.020(6) 0.002(6) -0.008(7)
C11 0.035(5) 0.027(5) 0.051(5) -0.004(4) -0.009(4) 0.000(4)
C12 0.058(6) 0.073(9) 0.050(6) -0.016(6) 0.000(5) 0.004(7)
C13 0.073(8) 0.092(11) 0.059(6) -0.030(7) -0.002(6) -0.022(8)
C14 0.072(8) 0.059(9) 0.085(8) -0.001(7) -0.010(7) -0.018(7)
C15 0.035(5) 0.070(8) 0.064(6) -0.009(6) 0.002(5) -0.008(5)
C16 0.034(5) 0.045(6) 0.064(6) 0.005(5) 0.012(4) -0.006(4)
C17 0.058(7) 0.163(18) 0.086(8) -0.015(10) 0.038(6) -0.009(9)
C21 0.048(5) 0.036(5) 0.032(4) 0.000(4) 0.011(4) -0.001(4)
C22 0.056(6) 0.042(6) 0.061(5) 0.008(5) 0.019(4) -0.002(5)
C23 0.063(6) 0.080(9) 0.068(6) 0.018(7) 0.026(5) -0.002(7)
C24 0.066(7) 0.094(11) 0.068(7) 0.007(7) 0.041(6) -0.001(7)
C25 0.066(7) 0.087(11) 0.084(8) -0.005(8) 0.043(6) 0.006(7)
C26 0.064(6) 0.040(6) 0.055(5) -0.005(5) 0.033(5) 0.002(5)
C27 0.122(11) 0.041(8) 0.161(13) -0.007(9) 0.078(10) 0.001(8)
C31 0.043(5) 0.046(6) 0.038(4) -0.005(4) 0.013(4) -0.002(4)
C32 0.058(6) 0.081(10) 0.063(6) 0.013(6) 0.023(5) 0.010(7)
C33 0.061(7) 0.128(15) 0.073(7) 0.024(9) 0.024(6) 0.005(9)
C34 0.045(6) 0.123(15) 0.082(8) 0.000(9) 0.024(6) -0.002(8)
C35 0.067(7) 0.063(9) 0.090(8) -0.016(7) 0.037(6) 0.001(7)
C36 0.050(6) 0.059(8) 0.072(7) -0.013(6) 0.021(5) -0.003(6)
C37 0.118(11) 0.065(10) 0.156(13) 0.014(11) 0.047(10) 0.033(10)
C41 0.055(6) 0.023(5) 0.043(5) 0.006(4) 0.009(4) -0.001(4)
C42 0.067(7) 0.042(6) 0.053(6) -0.002(5) 0.011(5) -0.009(6)
C43 0.062(7) 0.040(6) 0.060(6) -0.009(5) -0.006(5) -0.004(5)
C44 0.046(6) 0.071(9) 0.078(8) -0.012(7) -0.005(5) -0.015(6)
C45 0.053(6) 0.067(9) 0.080(8) -0.006(7) 0.006(6) -0.020(6)
C46 0.051(6) 0.041(6) 0.049(5) -0.003(5) 0.005(4) 0.001(5)
C47 0.060(7) 0.191(22) 0.080(7) -0.051(11) 0.025(6) 0.000(10)

loop_
_atom_site_label
_atom_site_type_symbol
_atom_site_fract_x
_atom_site_fract_y
_atom_site_fract_z
_atom_site_U_iso_or_equiv
_atom_site_thermal_displace_type
_atom_site_occupancy
_atom_site_calc_flag
_atom_site_refinement_flags
_atom_site_disorder_group
Mo1 Mo 0.12797(5) 0.84902(8) 0.75459(3) 0.0354(2) Uani 1 d . .
Mo2 Mo 0.29015(5) 0.89419(8) 0.75898(3) 0.0341(2) Uani 1 d . .
O1 O -0.0655(5) 0.7367(12) 0.7096(4) 0.062(2) Uani 1 d . .
O2 O 0.3484(7) 0.5076(10) 0.6253(5) 0.073(2) Uani 1 d . .
O3 O 0.0309(7) 1.2143(10) 0.8565(5) 0.082(3) Uani 1 d . .
O4 O 0.4929(5) 0.9642(12) 0.8112(4) 0.066(2) Uani 1 d . .
O5 O 0.0792(5) 1.0727(9) 0.7068(3) 0.046(2) Uani 1 d . .
O6 O 0.2513(5) 1.1212(8) 0.7119(3) 0.0424(15) Uani 1 d . .
O7 O 0.1658(5) 0.6244(9) 0.8021(3) 0.0434(15) Uani 1 d . .
O8 O 0.3389(5) 0.6747(8) 0.8069(3) 0.0406(15) Uani 1 d . .
N1 N 0.0964(5) 0.7425(10) 0.6513(4) 0.036(2) Uani 1 d . .
N2 N 0.2740(5) 0.7913(9) 0.6571(3) 0.033(2) Uani 1 d . .
N3 N 0.1457(6) 0.9468(10) 0.8558(4) 0.043(2) Uani 1 d . .
N4 N 0.3222(6) 1.0018(10) 0.8641(3) 0.037(2) Uani 1 d . .
C1 C 0.1809(7) 0.7336(12) 0.6227(4) 0.039(2) Uani 1 d . .
C2 C 0.2385(7) 1.0068(13) 0.8916(5) 0.039(2) Uani 1 d . .
C3 C 0.1538(9) 1.1614(13) 0.6972(5) 0.049(2) Uani 1 d . .
C4 C 0.1232(9) 1.3200(14) 0.6662(7) 0.071(3) Uani 1 d . .
H4A H 0.0471(9) 1.3343(14) 0.6579(7) 0.106 Uiso 1 calc R .
H4B H 0.1425(9) 1.3287(14) 0.6226(7) 0.106 Uiso 1 calc R .
H4C H 0.1603(9) 1.3991(14) 0.6984(7) 0.106 Uiso 1 calc R .
C5 C 0.2644(8) 0.5855(13) 0.8178(5) 0.046(2) Uani 1 d . .
C6 C 0.2935(10) 0.4246(15) 0.8497(6) 0.073(3) Uani 1 d . .
H6A H 0.3697(10) 0.4091(15) 0.8592(6) 0.109 Uiso 1 calc R .
H6B H 0.2568(10) 0.3456(15) 0.8174(6) 0.109 Uiso 1 calc R .
H6C H 0.2726(10) 0.4169(15) 0.8929(6) 0.109 Uiso 1 calc R .
C11 C -0.0035(7) 0.6801(12) 0.6107(5) 0.041(2) Uani 1 d . .
C12 C -0.0252(9) 0.6199(18) 0.5433(5) 0.063(3) Uani 1 d . .
H12A H 0.0295(9) 0.6181(18) 0.5206(5) 0.076 Uiso 1 calc R .
C13 C -0.1251(10) 0.5624(20) 0.5083(6) 0.078(4) Uani 1 d . .
H13A H -0.1391(10) 0.5328(20) 0.4613(6) 0.094 Uiso 1 calc R .
C14 C -0.2050(11) 0.5488(18) 0.5439(7) 0.078(4) Uani 1 d . .
H14A H -0.2706(11) 0.5018(18) 0.5225(7) 0.093 Uiso 1 calc R .
C15 C -0.1845(8) 0.6055(16) 0.6101(6) 0.058(3) Uani 1 d . .
H15A H -0.2380(8) 0.5987(16) 0.6337(6) 0.070 Uiso 1 calc R .
C16 C -0.0877(7) 0.6733(13) 0.6443(5) 0.048(2) Uani 1 d . .
C17 C -0.1521(9) 0.7441(24) 0.7446(7) 0.099(6) Uani 1 d . .
H17A H -0.1258(9) 0.7913(24) 0.7902(7) 0.148 Uiso 1 calc R .
H17B H -0.1773(9) 0.6398(24) 0.7498(7) 0.148 Uiso 1 calc R .
H17C H -0.2102(9) 0.8061(24) 0.7168(7) 0.148 Uiso 1 calc R .
C21 C 0.3605(8) 0.7828(12) 0.6264(4) 0.039(2) Uani 1 d . .
C22 C 0.4105(8) 0.9168(14) 0.6133(5) 0.052(2) Uani 1 d . .
H22A H 0.3850(8) 1.0141(14) 0.6231(5) 0.063 Uiso 1 calc R .
C23 C 0.5003(9) 0.9099(20) 0.5851(6) 0.069(3) Uani 1 d . .
H23A H 0.5336(9) 1.0024(20) 0.5769(6) 0.082 Uiso 1 calc R .
C24 C 0.5383(10) 0.7689(20) 0.5698(6) 0.072(4) Uani 1 d . .
H24A H 0.5971(10) 0.7651(20) 0.5510(6) 0.086 Uiso 1 calc R .
C25 C 0.4890(9) 0.6294(20) 0.5824(6) 0.074(4) Uani 1 d . .
H25A H 0.5138(9) 0.5325(20) 0.5714(6) 0.089 Uiso 1 calc R .
C26 C 0.4033(8) 0.6383(13) 0.6111(5) 0.050(2) Uani 1 d . .
C27 C 0.3805(12) 0.3544(17) 0.6087(9) 0.101(5) Uani 1 d . .
H27A H 0.3351(12) 0.2767(17) 0.6215(9) 0.151 Uiso 1 calc R .
H27B H 0.4538(12) 0.3359(17) 0.6345(9) 0.151 Uiso 1 calc R .
H27C H 0.3742(12) 0.3478(17) 0.5592(9) 0.151 Uiso 1 calc R .
C31 C 0.0583(7) 0.9530(13) 0.8891(5) 0.042(2) Uani 1 d . .
C32 C 0.0298(8) 0.8203(18) 0.9194(5) 0.066(3) Uani 1 d . .
H32A H 0.0700(8) 0.7290(18) 0.9209(5) 0.079 Uiso 1 calc R .
C33 C -0.0581(10) 0.8194(23) 0.9482(6) 0.086(5) Uani 1 d . .
H33A H -0.0750(10) 0.7293(23) 0.9697(6) 0.103 Uiso 1 calc R .
C34 C -0.1171(9) 0.9478(22) 0.9443(7) 0.082(5) Uani 1 d . .
H34A H -0.1777(9) 0.9450(22) 0.9614(7) 0.098 Uiso 1 calc R .
C35 C -0.0909(9) 1.0887(18) 0.9152(6) 0.070(3) Uani 1 d . .
H35A H -0.1309(9) 1.1796(18) 0.9151(6) 0.084 Uiso 1 calc R .
C36 C -0.0027(8) 1.0881(16) 0.8863(6) 0.059(3) Uani 1 d . .
C37 C -0.0302(13) 1.3527(20) 0.8481(9) 0.111(5) Uani 1 d . .
H37A H 0.0033(13) 1.4317(20) 0.8263(9) 0.166 Uiso 1 calc R .
H37B H -0.0346(13) 1.3893(20) 0.8934(9) 0.166 Uiso 1 calc R .
H37C H -0.1012(13) 1.3319(20) 0.8190(9) 0.166 Uiso 1 calc R .
C41 C 0.4227(8) 1.0605(12) 0.9023(5) 0.041(2) Uani 1 d . .
C42 C 0.4400(9) 1.1406(14) 0.9668(5) 0.055(3) Uani 1 d . .
H42A H 0.3820(9) 1.1557(14) 0.9858(5) 0.066 Uiso 1 calc R .
C43 C 0.5411(9) 1.1988(14) 1.0039(6) 0.058(3) Uani 1 d . .
H43A H 0.5501(9) 1.2521(14) 1.0463(6) 0.070 Uiso 1 calc R .
C44 C 0.6253(9) 1.1744(18) 0.9758(6) 0.069(3) Uani 1 d . .
H44A H 0.6934(9) 1.2084(18) 1.0004(6) 0.083 Uiso 1 calc R .
C45 C 0.6120(9) 1.0999(18) 0.9110(7) 0.069(3) Uani 1 d . .
H45A H 0.6704(9) 1.0867(18) 0.8923(7) 0.083 Uiso 1 calc R .
C46 C 0.5117(8) 1.0458(13) 0.8747(5) 0.049(2) Uani 1 d . .
C47 C 0.5790(9) 0.9363(26) 0.7817(7) 0.109(7) Uani 1 d . .
H47A H 0.5536(9) 0.8793(26) 0.7384(7) 0.164 Uiso 1 calc R .
H47B H 0.6330(9) 0.8756(26) 0.8139(7) 0.164 Uiso 1 calc R .
H47C H 0.6090(9) 1.0348(26) 0.7726(7) 0.164 Uiso 1 calc R .
C51 C 0.1641(15) 0.6647(27) 0.3645(10) 0.122(6) Uiso 1 d . .
H51A H 0.1356(15) 0.7631(27) 0.3767(10) 0.147 Uiso 1 calc R .
H51B H 0.1056(15) 0.6087(27) 0.3326(10) 0.147 Uiso 1 calc R .
Cl1 Cl 0.2608(6) 0.7056(11) 0.3214(4) 0.181(3) Uiso 1 d . .
Cl2 Cl 0.2090(5) 0.5561(10) 0.4389(3) 0.161(2) Uiso 1 d . .
C52 C -0.4168(12) 0.5046(23) 0.8530(7) 0.097(4) Uiso 1 d . .
H52A H -0.4660(12) 0.5923(23) 0.8492(7) 0.117 Uiso 1 calc R .
H52B H -0.4394(12) 0.4209(23) 0.8793(7) 0.117 Uiso 1 calc R .
Cl4 Cl -0.4139(8) 0.4392(15) 0.7702(5) 0.239(4) Uiso 1 d . .
Cl3 Cl -0.2881(5) 0.5617(9) 0.8934(3) 0.140(2) Uiso 1 d . .
H1 H 0.1756(54) 0.6835(103) 0.5734(36) 0.018(18) Uiso 1 d . .
H2 H 0.2495(57) 1.0314(102) 0.9368(40) 0.022 Uiso 1 d . .

loop_
_atom_type_symbol
_atom_type_description
_atom_type_scat_dispersion_real
_atom_type_scat_dispersion_imag
_atom_type_scat_source
C C 0.0033 0.0016 'International Tables Vol C Tables 4.2.6.8 and 6.1.1.4'
H H 0.0000 0.0000 'International Tables Vol C Tables 4.2.6.8 and 6.1.1.4'
N N 0.0061 0.0033 'International Tables Vol C Tables 4.2.6.8 and 6.1.1.4'
O O 0.0106 0.0060 'International Tables Vol C Tables 4.2.6.8 and 6.1.1.4'
Cl Cl 0.1484 0.1585 'International Tables Vol C Tables 4.2.6.8 and 6.1.1.4'
Mo Mo -1.6832 0.6857 'International Tables Vol C Tables 4.2.6.8 and 6.1.1.4'

loop_
_geom_angle_atom_site_label_1
_geom_angle_atom_site_label_2
_geom_angle_atom_site_label_3
_geom_angle
_geom_angle_site_symmetry_1
_geom_angle_site_symmetry_3
_geom_angle_publ_flag
Mo2 Mo1 N3 91.8(2) . . ?
Mo2 Mo1 O7 92.1(2) . . ?
N3 Mo1 O7 89.1(3) . . ?
Mo2 Mo1 O5 91.7(2) . . ?
N3 Mo1 O5 90.6(3) . . ?
O7 Mo1 O5 176.3(2) . . ?
Mo2 Mo1 N1 93.0(2) . . ?
N3 Mo1 N1 175.1(3) . . ?
O7 Mo1 N1 90.1(3) . . ?
O5 Mo1 N1 89.9(3) . . ?
Mo1 Mo2 O8 91.8(2) . . ?
Mo1 Mo2 O6 91.7(2) . . ?
O8 Mo2 O6 176.3(2) . . ?
Mo1 Mo2 N2 92.2(2) . . ?
O8 Mo2 N2 90.1(3) . . ?
O6 Mo2 N2 90.5(3) . . ?
Mo1 Mo2 N4 92.9(2) . . ?
O8 Mo2 N4 89.3(3) . . ?
O6 Mo2 N4 89.8(3) . . ?
N2 Mo2 N4 174.9(3) . . ?
C16 O1 C17 118.0(8) . . ?
C26 O2 C27 119.3(8) . . ?
C36 O3 C37 118.9(10) . . ?
C46 O4 C47 119.2(9) . . ?
C3 O5 Mo1 116.5(6) . . ?
C3 O6 Mo2 116.6(6) . . ?
C5 O7 Mo1 116.0(6) . . ?
C5 O8 Mo2 116.6(6) . . ?
C1 N1 C11 116.9(8) . . ?
C1 N1 Mo1 116.2(6) . . ?
C11 N1 Mo1 126.9(6) . . ?
C1 N2 C21 118.8(7) . . ?
C1 N2 Mo2 119.1(6) . . ?
C21 N2 Mo2 122.1(6) . . ?
C2 N3 C31 116.7(7) . . ?
C2 N3 Mo1 120.7(6) . . ?
C31 N3 Mo1 122.6(6) . . ?
C2 N4 C41 120.3(8) . . ?
C2 N4 Mo2 115.1(6) . . ?
C41 N4 Mo2 124.6(6) . . ?
N2 C1 N1 119.5(8) . . ?
N3 C2 N4 119.4(8) . . ?
O6 C3 O5 123.4(10) . . ?
O6 C3 C4 118.7(10) . . ?
O5 C3 C4 117.9(10) . . ?
O7 C5 O8 123.4(10) . . ?
O7 C5 C6 117.3(10) . . ?
O8 C5 C6 119.3(9) . . ?
C12 C11 C16 116.7(9) . . ?
C12 C11 N1 126.9(9) . . ?
C16 C11 N1 116.4(8) . . ?
C11 C12 C13 122.4(11) . . ?
C12 C13 C14 119.6(11) . . ?
C15 C14 C13 118.3(11) . . ?
C14 C15 C16 122.8(11) . . ?
O1 C16 C15 124.5(9) . . ?
O1 C16 C11 115.6(8) . . ?
C15 C16 C11 119.8(10) . . ?
C22 C21 N2 120.5(9) . . ?
C22 C21 C26 117.1(8) . . ?
N2 C21 C26 122.4(9) . . ?
C21 C22 C23 121.1(11) . . ?
C24 C23 C22 120.3(12) . . ?
C23 C24 C25 120.1(10) . . ?
C26 C25 C24 118.7(14) . . ?
C25 C26 O2 123.4(11) . . ?
C25 C26 C21 122.6(11) . . ?
O2 C26 C21 114.0(8) . . ?
C32 C31 C36 119.0(9) . . ?
C32 C31 N3 119.9(10) . . ?
C36 C31 N3 120.9(9) . . ?
C31 C32 C33 121.4(13) . . ?
C34 C33 C32 119.3(15) . . ?
C33 C34 C35 121.9(11) . . ?
C36 C35 C34 118.1(13) . . ?
O3 C36 C31 115.7(9) . . ?
O3 C36 C35 124.3(12) . . ?
C31 C36 C35 120.0(12) . . ?
C46 C41 C42 116.3(9) . . ?
C46 C41 N4 119.7(9) . . ?
C42 C41 N4 123.9(9) . . ?
C43 C42 C41 122.9(10) . . ?
C44 C43 C42 117.8(11) . . ?
C43 C44 C45 121.6(10) . . ?
C46 C45 C44 119.7(11) . . ?
C45 C46 O4 123.1(10) . . ?
C45 C46 C41 121.5(10) . . ?
O4 C46 C41 115.3(9) . . ?
Cl2 C51 Cl1 114.2(11) . . ?
Cl3 C52 Cl4 105.5(8) . . ?

loop_
_geom_bond_atom_site_label_1
_geom_bond_atom_site_label_2
_geom_bond_distance
_geom_bond_site_symmetry_2
_geom_bond_publ_flag
Mo1 Mo2 2.1077(10) . ?
Mo1 N3 2.116(7) . ?
Mo1 O7 2.127(7) . ?
Mo1 O5 2.141(8) . ?
Mo1 N1 2.165(7) . ?
Mo2 O8 2.112(7) . ?
Mo2 O6 2.144(7) . ?
Mo2 N2 2.148(7) . ?
Mo2 N4 2.201(7) . ?
O1 C16 1.354(12) . ?
O1 C17 1.463(12) . ?
O2 C26 1.386(13) . ?
O2 C27 1.43(2) . ?
O3 C36 1.35(2) . ?
O3 C37 1.40(2) . ?
O4 C46 1.395(12) . ?
O4 C47 1.404(12) . ?
O5 C3 1.277(13) . ?
O6 C3 1.261(12) . ?
O7 C5 1.272(11) . ?
O8 C5 1.286(12) . ?
N1 C1 1.358(11) . ?
N1 C11 1.427(11) . ?
N2 C1 1.308(11) . ?
N2 C21 1.407(11) . ?
N3 C2 1.320(12) . ?
N3 C31 1.450(11) . ?
N4 C2 1.331(11) . ?
N4 C41 1.407(12) . ?
C3 C4 1.490(15) . ?
C5 C6 1.51(2) . ?
C11 C12 1.380(14) . ?
C11 C16 1.417(13) . ?
C12 C13 1.38(2) . ?
C13 C14 1.40(2) . ?
C14 C15 1.35(2) . ?
C15 C16 1.379(13) . ?
C21 C22 1.368(14) . ?
C21 C26 1.412(14) . ?
C22 C23 1.413(14) . ?
C23 C24 1.36(2) . ?
C24 C25 1.40(2) . ?
C25 C26 1.372(13) . ?
C31 C32 1.37(2) . ?
C31 C36 1.39(2) . ?
C32 C33 1.397(15) . ?
C33 C34 1.32(2) . ?
C34 C35 1.41(2) . ?
C35 C36 1.402(14) . ?
C41 C46 1.401(13) . ?
C41 C42 1.406(14) . ?
C42 C43 1.406(14) . ?
C43 C44 1.36(2) . ?
C44 C45 1.39(2) . ?
C45 C46 1.381(15) . ?
C51 Cl2 1.70(2) . ?
C51 Cl1 1.72(2) . ?
C52 Cl3 1.71(2) . ?
C52 Cl4 1.73(2) . ?

loop_
_geom_torsion_atom_site_label_1
_geom_torsion_atom_site_label_2
_geom_torsion_atom_site_label_3
_geom_torsion_atom_site_label_4
_geom_torsion
_geom_torsion_site_symmetry_1
_geom_torsion_site_symmetry_2
_geom_torsion_site_symmetry_3
_geom_torsion_site_symmetry_4
_geom_torsion_publ_flag
N3 Mo1 Mo2 O8 88.9(3) . . . . ?
O7 Mo1 Mo2 O8 -0.3(2) . . . . ?
O5 Mo1 Mo2 O8 179.5(3) . . . . ?
N1 Mo1 Mo2 O8 -90.5(3) . . . . ?
N3 Mo1 Mo2 O6 -90.4(3) . . . . ?
O7 Mo1 Mo2 O6 -179.6(3) . . . . ?
O5 Mo1 Mo2 O6 0.2(2) . . . . ?
N1 Mo1 Mo2 O6 90.3(3) . . . . ?
N3 Mo1 Mo2 N2 179.0(3) . . . . ?
O7 Mo1 Mo2 N2 89.8(3) . . . . ?
O5 Mo1 Mo2 N2 -90.3(3) . . . . ?
N1 Mo1 Mo2 N2 -0.3(3) . . . . ?
N3 Mo1 Mo2 N4 -0.5(3) . . . . ?
O7 Mo1 Mo2 N4 -89.7(3) . . . . ?
O5 Mo1 Mo2 N4 90.2(3) . . . . ?
N1 Mo1 Mo2 N4 -179.8(3) . . . . ?
Mo2 Mo1 O5 C3 -1.5(7) . . . . ?
N3 Mo1 O5 C3 90.3(7) . . . . ?
O7 Mo1 O5 C3 175.6(35) . . . . ?
N1 Mo1 O5 C3 -94.5(7) . . . . ?
Mo1 Mo2 O6 C3 0.9(6) . . . . ?
O8 Mo2 O6 C3 -167.7(33) . . . . ?
N2 Mo2 O6 C3 93.1(7) . . . . ?
N4 Mo2 O6 C3 -92.0(7) . . . . ?
Mo2 Mo1 O7 C5 0.0(6) . . . . ?
N3 Mo1 O7 C5 -91.8(6) . . . . ?
O5 Mo1 O7 C5 -177.2(474) . . . . ?
N1 Mo1 O7 C5 93.0(6) . . . . ?
Mo1 Mo2 O8 C5 0.7(6) . . . . ?
O6 Mo2 O8 C5 169.4(33) . . . . ?
N2 Mo2 O8 C5 -91.5(6) . . . . ?
N4 Mo2 O8 C5 93.6(6) . . . . ?
Mo2 Mo1 N1 C1 1.1(7) . . . . ?
N3 Mo1 N1 C1 -171.0(36) . . . . ?
O7 Mo1 N1 C1 -91.0(7) . . . . ?
O5 Mo1 N1 C1 92.7(7) . . . . ?
Mo2 Mo1 N1 C11 -179.4(8) . . . . ?
N3 Mo1 N1 C11 8.6(43) . . . . ?
O7 Mo1 N1 C11 88.5(8) . . . . ?
O5 Mo1 N1 C11 -87.7(8) . . . . ?
Mo1 Mo2 N2 C1 -0.3(7) . . . . ?
O8 Mo2 N2 C1 91.5(7) . . . . ?
O6 Mo2 N2 C1 -92.1(7) . . . . ?
N4 Mo2 N2 C1 174.1(32) . . . . ?
Mo1 Mo2 N2 C21 -179.8(7) . . . . ?
O8 Mo2 N2 C21 -88.0(7) . . . . ?
O6 Mo2 N2 C21 88.4(7) . . . . ?
N4 Mo2 N2 C21 -5.4(40) . . . . ?
Mo2 Mo1 N3 C2 1.3(8) . . . . ?
O7 Mo1 N3 C2 93.4(8) . . . . ?
O5 Mo1 N3 C2 -90.3(8) . . . . ?
N1 Mo1 N3 C2 173.4(35) . . . . ?
Mo2 Mo1 N3 C31 -179.1(7) . . . . ?
O7 Mo1 N3 C31 -87.1(8) . . . . ?
O5 Mo1 N3 C31 89.2(8) . . . . ?
N1 Mo1 N3 C31 -7.1(43) . . . . ?
Mo1 Mo2 N4 C2 -0.1(7) . . . . ?
O8 Mo2 N4 C2 -91.9(7) . . . . ?
O6 Mo2 N4 C2 91.7(7) . . . . ?
N2 Mo2 N4 C2 -174.5(32) . . . . ?
Mo1 Mo2 N4 C41 178.9(7) . . . . ?
O8 Mo2 N4 C41 87.1(7) . . . . ?
O6 Mo2 N4 C41 -89.3(8) . . . . ?
N2 Mo2 N4 C41 4.5(40) . . . . ?
C21 N2 C1 N1 -179.2(8) . . . . ?
Mo2 N2 C1 N1 1.2(12) . . . . ?
C11 N1 C1 N2 178.9(8) . . . . ?
Mo1 N1 C1 N2 -1.5(12) . . . . ?
C31 N3 C2 N4 178.8(9) . . . . ?
Mo1 N3 C2 N4 -1.7(13) . . . . ?
C41 N4 C2 N3 -178.0(9) . . . . ?
Mo2 N4 C2 N3 1.1(12) . . . . ?
Mo2 O6 C3 O5 -2.4(12) . . . . ?
Mo2 O6 C3 C4 178.3(8) . . . . ?
Mo1 O5 C3 O6 2.7(12) . . . . ?
Mo1 O5 C3 C4 -178.0(8) . . . . ?
Mo1 O7 C5 O8 0.7(12) . . . . ?
Mo1 O7 C5 C6 -178.3(7) . . . . ?
Mo2 O8 C5 O7 -1.0(12) . . . . ?
Mo2 O8 C5 C6 178.0(7) . . . . ?
C1 N1 C11 C12 -4.2(16) . . . . ?
Mo1 N1 C11 C12 176.2(10) . . . . ?
C1 N1 C11 C16 172.9(9) . . . . ?
Mo1 N1 C11 C16 -6.7(13) . . . . ?
C16 C11 C12 C13 3.0(20) . . . . ?
N1 C11 C12 C13 -179.9(13) . . . . ?
C11 C12 C13 C14 -6.7(24) . . . . ?
C12 C13 C14 C15 5.7(23) . . . . ?
C13 C14 C15 C16 -1.3(22) . . . . ?
C17 O1 C16 C15 -4.5(18) . . . . ?
C17 O1 C16 C11 175.3(11) . . . . ?
C14 C15 C16 O1 177.5(12) . . . . ?
C14 C15 C16 C11 -2.3(20) . . . . ?
C12 C11 C16 O1 -178.3(11) . . . . ?
N1 C11 C16 O1 4.2(14) . . . . ?
C12 C11 C16 C15 1.5(17) . . . . ?
N1 C11 C16 C15 -176.0(10) . . . . ?
C1 N2 C21 C22 120.6(11) . . . . ?
Mo2 N2 C21 C22 -59.8(11) . . . . ?
C1 N2 C21 C26 -62.8(13) . . . . ?
Mo2 N2 C21 C26 116.7(9) . . . . ?
N2 C21 C22 C23 177.4(8) . . . . ?
C26 C21 C22 C23 0.6(15) . . . . ?
C21 C22 C23 C24 0.6(18) . . . . ?
C22 C23 C24 C25 -0.4(19) . . . . ?
C23 C24 C25 C26 -0.9(20) . . . . ?
C24 C25 C26 O2 179.6(12) . . . . ?
C24 C25 C26 C21 2.2(18) . . . . ?
C27 O2 C26 C25 -0.7(18) . . . . ?
C27 O2 C26 C21 176.8(12) . . . . ?
C22 C21 C26 C25 -2.1(16) . . . . ?
N2 C21 C26 C25 -178.7(10) . . . . ?
C22 C21 C26 O2 -179.7(9) . . . . ?
N2 C21 C26 O2 3.7(14) . . . . ?
C2 N3 C31 C32 -102.8(11) . . . . ?
Mo1 N3 C31 C32 77.7(10) . . . . ?
C2 N3 C31 C36 82.1(12) . . . . ?
Mo1 N3 C31 C36 -97.4(10) . . . . ?
C36 C31 C32 C33 -0.8(17) . . . . ?
N3 C31 C32 C33 -176.0(10) . . . . ?
C31 C32 C33 C34 1.9(20) . . . . ?
C32 C33 C34 C35 -3.2(22) . . . . ?
C33 C34 C35 C36 3.4(21) . . . . ?
C37 O3 C36 C31 176.4(12) . . . . ?
C37 O3 C36 C35 -5.4(20) . . . . ?
C32 C31 C36 O3 179.3(10) . . . . ?
N3 C31 C36 O3 -5.5(15) . . . . ?
C32 C31 C36 C35 1.0(16) . . . . ?
N3 C31 C36 C35 176.2(10) . . . . ?
C34 C35 C36 O3 179.6(12) . . . . ?
C34 C35 C36 C31 -2.2(18) . . . . ?
C2 N4 C41 C46 176.1(9) . . . . ?
Mo2 N4 C41 C46 -2.9(13) . . . . ?
C2 N4 C41 C42 -6.5(15) . . . . ?
Mo2 N4 C41 C42 174.5(8) . . . . ?
C46 C41 C42 C43 -2.2(16) . . . . ?
N4 C41 C42 C43 -179.7(10) . . . . ?
C41 C42 C43 C44 -0.6(19) . . . . ?
C42 C43 C44 C45 2.5(21) . . . . ?
C43 C44 C45 C46 -1.5(22) . . . . ?
C44 C45 C46 O4 -177.2(12) . . . . ?
C44 C45 C46 C41 -1.6(20) . . . . ?
C47 O4 C46 C45 -0.7(19) . . . . ?
C47 O4 C46 C41 -176.5(13) . . . . ?
C42 C41 C46 C45 3.3(17) . . . . ?
N4 C41 C46 C45 -179.1(11) . . . . ?
C42 C41 C46 O4 179.2(10) . . . . ?
N4 C41 C46 O4 -3.2(15) . . . . ?
